data_7051103
loop_
_publ_author_name
'Andrieu, Jacques'
'Camus, Jean-Michel'
'Poli, Rinaldo'
'Richard, Philippe'

_publ_section_title
;
 New chiral \a-aminophosphine oxides and sulfides: an unprecedented
 rhodium-catalyzed ligand epimerization
;
_journal_issue 8
_journal_name_full 'New Journal of Chemistry'
_journal_page_first 1015
_journal_paper_doi 10.1039/b100217l
_journal_volume 25
_journal_year 2001
_chemical_formula_sum 'C54 H52 N2 P2 S2'
_chemical_formula_weight 855.04
_space_group_IT_number 4
_symmetry_space_group_name_Hall 'P 2yb'
_symmetry_space_group_name_H-M 'P 1 21 1'
_atom_sites_solution_hydrogens geom
_atom_sites_solution_primary direct
_atom_sites_solution_secondary difmap
_audit_creation_date 2000-10-19T15:55:39-00:00
_audit_creation_method 'WinGX routine CIF_UPDATE'
_cell_angle_alpha 90
_cell_angle_beta 92.218(2)
_cell_angle_gamma 90
_cell_formula_units_Z 2
_cell_length_a 9.0532(4)
_cell_length_b 18.5975(9)
_cell_length_c 13.4262(8)
_cell_measurement_temperature 110(2)
_cell_volume 2258.8(2)
_computing_structure_refinement 'SHELXL-97 (Sheldrick, 1997)'
_diffrn_ambient_temperature 110(2)
_diffrn_measured_fraction_theta_full 0.989
_diffrn_measured_fraction_theta_max 0.989
_diffrn_radiation_monochromator graphite
_diffrn_radiation_type MoK\a
_diffrn_radiation_wavelength 0.71069
_diffrn_reflns_av_R_equivalents 0.033
_diffrn_reflns_av_unetI/netI 0.0828
_diffrn_reflns_limit_h_max 11
_diffrn_reflns_limit_h_min -11
_diffrn_reflns_limit_k_max 23
_diffrn_reflns_limit_k_min -24
_diffrn_reflns_limit_l_max 17
_diffrn_reflns_limit_l_min -17
_diffrn_reflns_number 14691
_diffrn_reflns_theta_full 27.55
_diffrn_reflns_theta_max 27.55
_diffrn_reflns_theta_min 2.25
_exptl_absorpt_coefficient_mu 0.228
_exptl_crystal_density_diffrn 1.257
_exptl_crystal_density_method 'not measured'
_exptl_crystal_F_000 904
_refine_diff_density_max 0.271
_refine_diff_density_min -0.261
_refine_diff_density_rms 0.053
_refine_ls_abs_structure_details 'Flack H D (1983), Acta Cryst. A39, 876-881'
_refine_ls_abs_structure_Flack 0.01(5)
_refine_ls_extinction_coef 0.0028(5)
_refine_ls_extinction_expression Fc^*^=kFc[1+0.001xFc^2^\l^3^/sin(2\q)]^-1/4^
_refine_ls_extinction_method SHELXL
_refine_ls_goodness_of_fit_ref 0.992
_refine_ls_hydrogen_treatment mixed
_refine_ls_matrix_type full
_refine_ls_number_parameters 549
_refine_ls_number_reflns 9440
_refine_ls_number_restraints 1
_refine_ls_restrained_S_all 0.992
_refine_ls_R_factor_all 0.0689
_refine_ls_R_factor_gt 0.0425
_refine_ls_shift/su_max 0.005
_refine_ls_shift/su_mean 0
_refine_ls_structure_factor_coef Fsqd
_refine_ls_weighting_details 'calc w=1/[\s^2^(Fo^2^)+(0.0311P)^2^+0.0000P] where P=(Fo^2^+2Fc^2^)/3'
_refine_ls_weighting_scheme calc
_refine_ls_wR_factor_gt 0.0753
_refine_ls_wR_factor_ref 0.0829
_reflns_number_gt 7329
_reflns_number_total 9440
_reflns_threshold_expression >2sigma(I)
_cod_data_source_file b100217l.txt
_cod_data_source_block p31
_cod_database_code 7051103

loop_
_symmetry_equiv_pos_as_xyz
'x, y, z'
'-x, y+1/2, -z'

loop_
_atom_site_label
_atom_site_type_symbol
_atom_site_fract_x
_atom_site_fract_y
_atom_site_fract_z
_atom_site_U_iso_or_equiv
_atom_site_adp_type
_atom_site_occupancy
_atom_site_symmetry_multiplicity
_atom_site_calc_flag
_atom_site_refinement_flags
_atom_site_disorder_assembly
_atom_site_disorder_group
S S -0.14698(7) -0.23346(4) -0.63855(4) 0.02524(16) Uani 1 1 d . . .
P P -0.16367(7) -0.26110(4) -0.77980(4) 0.01982(15) Uani 1 1 d . . .
N N 0.1146(2) -0.30106(12) -0.77364(14) 0.0214(5) Uani 1 1 d . . .
H1N H 0.119(3) -0.2772(13) -0.7129(16) 0.026 Uiso 1 1 d . . .
C1 C 0.0167(2) -0.25933(13) -0.84087(16) 0.0190(5) Uani 1 1 d . . .
H1 H 0.0043 -0.2869 -0.9028 0.023 Uiso 1 1 calc R . .
C2 C 0.2666(2) -0.30923(14) -0.80678(17) 0.0247(6) Uani 1 1 d . . .
H2 H 0.3098 -0.2615 -0.8163 0.03 Uiso 1 1 calc R . .
C3 C 0.3542(3) -0.34831(16) -0.72483(18) 0.0323(7) Uani 1 1 d . . .
H3B H 0.3509 -0.3213 -0.664 0.048 Uiso 1 1 calc R . .
H3A H 0.455 -0.3533 -0.7434 0.048 Uiso 1 1 calc R . .
H3C H 0.3121 -0.3951 -0.7151 0.048 Uiso 1 1 calc R . .
C4 C 0.0645(2) -0.18400(14) -0.86950(17) 0.0197(6) Uani 1 1 d . . .
C5 C 0.0906(3) -0.13062(15) -0.79824(18) 0.0254(6) Uani 1 1 d . . .
H5 H 0.0835 -0.1415 -0.731 0.03 Uiso 1 1 calc R . .
C6 C 0.1271(3) -0.06137(15) -0.8268(2) 0.0296(7) Uani 1 1 d . . .
H6 H 0.1436 -0.026 -0.7787 0.036 Uiso 1 1 calc R . .
C7 C 0.1390(3) -0.04458(15) -0.9263(2) 0.0319(7) Uani 1 1 d . . .
H7 H 0.162 0.002 -0.9454 0.038 Uiso 1 1 calc R . .
C8 C 0.1164(3) -0.09790(15) -0.9976(2) 0.0288(7) Uani 1 1 d . . .
H8 H 0.1253 -0.0871 -1.0647 0.035 Uiso 1 1 calc R . .
C9 C 0.0805(3) -0.16714(15) -0.96910(18) 0.0244(6) Uani 1 1 d . . .
H9 H 0.067 -0.2027 -1.0173 0.029 Uiso 1 1 calc R . .
C10 C 0.2691(2) -0.35077(14) -0.90428(17) 0.0213(6) Uani 1 1 d . . .
C11 C 0.3508(3) -0.32607(15) -0.98231(18) 0.0300(7) Uani 1 1 d . . .
H11 H 0.3977 -0.2816 -0.9773 0.036 Uiso 1 1 calc R . .
C12 C 0.3634(3) -0.36727(17) -1.06860(19) 0.0372(8) Uani 1 1 d . . .
H12 H 0.4179 -0.35 -1.1208 0.045 Uiso 1 1 calc R . .
C13 C 0.2956(3) -0.43301(17) -1.07644(19) 0.0362(8) Uani 1 1 d . . .
H13 H 0.3068 -0.4612 -1.1329 0.043 Uiso 1 1 calc R . .
C14 C 0.2103(3) -0.45736(16) -0.99986(19) 0.0346(7) Uani 1 1 d . . .
H14 H 0.1621 -0.5014 -1.0056 0.042 Uiso 1 1 calc R . .
C15 C 0.1968(3) -0.41605(14) -0.91455(18) 0.0253(6) Uani 1 1 d . . .
H15 H 0.1385 -0.4324 -0.8638 0.03 Uiso 1 1 calc R . .
C16 C -0.2327(2) -0.35236(13) -0.79831(17) 0.0208(6) Uani 1 1 d . . .
C17 C -0.2993(3) -0.37491(15) -0.88820(19) 0.0278(6) Uani 1 1 d . . .
H17 H -0.3025 -0.3438 -0.9425 0.033 Uiso 1 1 calc R . .
C18 C -0.3608(3) -0.44260(15) -0.8981(2) 0.0292(7) Uani 1 1 d . . .
H18 H -0.407 -0.4565 -0.9581 0.035 Uiso 1 1 calc R . .
C20 C -0.2845(3) -0.46922(16) -0.7297(2) 0.0365(7) Uani 1 1 d . . .
H20 H -0.2787 -0.5013 -0.6766 0.044 Uiso 1 1 calc R . .
C19 C -0.3532(3) -0.48936(15) -0.8188(2) 0.0339(7) Uani 1 1 d . . .
H19 H -0.3947 -0.5349 -0.8253 0.041 Uiso 1 1 calc R . .
C21 C -0.2237(3) -0.40064(15) -0.71950(19) 0.0310(7) Uani 1 1 d . . .
H21 H -0.1769 -0.3871 -0.6595 0.037 Uiso 1 1 calc R . .
C22 C -0.2882(2) -0.20383(13) -0.85264(17) 0.0197(6) Uani 1 1 d . . .
C23 C -0.2901(3) -0.20301(14) -0.95694(18) 0.0240(6) Uani 1 1 d . . .
H23 H -0.2226 -0.2305 -0.9909 0.029 Uiso 1 1 calc R . .
C24 C -0.3926(3) -0.16128(15) -1.00934(19) 0.0273(6) Uani 1 1 d . . .
H24 H -0.395 -0.1615 -1.0787 0.033 Uiso 1 1 calc R . .
C25 C -0.4910(3) -0.11946(15) -0.95982(19) 0.0312(7) Uani 1 1 d . . .
H25 H -0.5594 -0.0914 -0.9957 0.037 Uiso 1 1 calc R . .
C26 C -0.4888(3) -0.11893(15) -0.8571(2) 0.0318(7) Uani 1 1 d . . .
H26 H -0.5556 -0.0905 -0.8239 0.038 Uiso 1 1 calc R . .
C27 C -0.3873(3) -0.16060(14) -0.80322(18) 0.0238(6) Uani 1 1 d . . .
H27 H -0.3853 -0.1597 -0.7339 0.029 Uiso 1 1 calc R . .
S# S -0.08297(7) -0.33648(4) -0.13927(5) 0.02852(17) Uani 1 1 d . . .
P# P -0.12919(7) -0.30871(4) -0.27815(5) 0.02191(16) Uani 1 1 d . . .
N# N 0.1718(2) -0.29098(12) -0.30026(15) 0.0272(6) Uani 1 1 d . . .
H2N H 0.164(3) -0.3050(16) -0.2449(18) 0.033 Uiso 1 1 d . . .
C1# C 0.0402(3) -0.31483(14) -0.35600(17) 0.0227(6) Uani 1 1 d . . .
H1# H 0.0251 -0.2829 -0.4135 0.027 Uiso 1 1 calc R . .
C2# C 0.2050(3) -0.21379(14) -0.29977(17) 0.0263(6) Uani 1 1 d . . .
H2# H 0.1178 -0.1866 -0.2805 0.032 Uiso 1 1 calc R . .
C3# C 0.3325(3) -0.20164(16) -0.22302(19) 0.0389(8) Uani 1 1 d . . .
H3A# H 0.3022 -0.216 -0.1582 0.058 Uiso 1 1 calc R . .
H3B# H 0.3588 -0.1516 -0.2219 0.058 Uiso 1 1 calc R . .
H3C# H 0.4164 -0.2297 -0.241 0.058 Uiso 1 1 calc R . .
C4# C 0.0630(3) -0.39066(14) -0.39502(18) 0.0212(6) Uani 1 1 d . . .
C5# C 0.0918(3) -0.44732(15) -0.32987(19) 0.0269(6) Uani 1 1 d . . .
H5# H 0.0925 -0.4395 -0.2614 0.032 Uiso 1 1 calc R . .
C6# C 0.1196(3) -0.51571(15) -0.3664(2) 0.0294(7) Uani 1 1 d . . .
H6# H 0.1401 -0.5534 -0.3226 0.035 Uiso 1 1 calc R . .
C7# C 0.1167(3) -0.52748(15) -0.4676(2) 0.0323(7) Uani 1 1 d . . .
H7# H 0.1342 -0.5734 -0.492 0.039 Uiso 1 1 calc R . .
C8# C 0.0879(3) -0.47156(16) -0.5331(2) 0.0310(7) Uani 1 1 d . . .
H8# H 0.0863 -0.4797 -0.6014 0.037 Uiso 1 1 calc R . .
C9# C 0.0614(3) -0.40301(15) -0.49649(19) 0.0280(6) Uani 1 1 d . . .
H9# H 0.0424 -0.3653 -0.5406 0.034 Uiso 1 1 calc R . .
C10# C 0.2518(3) -0.18950(14) -0.40306(17) 0.0234(6) Uani 1 1 d . . .
C11# C 0.3530(3) -0.22816(16) -0.45548(18) 0.0292(6) Uani 1 1 d . . .
H11# H 0.3864 -0.2724 -0.4314 0.035 Uiso 1 1 calc R . .
C12# C 0.4051(3) -0.20142(16) -0.5441(2) 0.0338(7) Uani 1 1 d . . .
H12# H 0.4743 -0.2273 -0.5789 0.041 Uiso 1 1 calc R . .
C13# C 0.3537(3) -0.13594(18) -0.58027(19) 0.0391(8) Uani 1 1 d . . .
H13# H 0.3902 -0.1173 -0.6387 0.047 Uiso 1 1 calc R . .
C14# C 0.2488(3) -0.09846(17) -0.53026(19) 0.0372(7) Uani 1 1 d . . .
H14# H 0.2121 -0.0552 -0.5555 0.045 Uiso 1 1 calc R . .
C15# C 0.1983(3) -0.12596(16) -0.44142(18) 0.0294(6) Uani 1 1 d . . .
H15# H 0.1271 -0.1008 -0.4075 0.035 Uiso 1 1 calc R . .
C16# C -0.1949(3) -0.21553(14) -0.28744(18) 0.0232(6) Uani 1 1 d . . .
C17# C -0.2888(3) -0.19207(16) -0.3654(2) 0.0348(7) Uani 1 1 d . . .
H17# H -0.317 -0.2236 -0.4165 0.042 Uiso 1 1 calc R . .
C18# C -0.3403(3) -0.12202(16) -0.3671(2) 0.0390(7) Uani 1 1 d . . .
H18# H -0.4034 -0.1067 -0.4191 0.047 Uiso 1 1 calc R . .
C19# C -0.2987(3) -0.07475(15) -0.2920(2) 0.0368(8) Uani 1 1 d . . .
H19# H -0.3351 -0.028 -0.2927 0.044 Uiso 1 1 calc R . .
C20# C -0.2029(4) -0.09720(16) -0.2159(2) 0.0444(8) Uani 1 1 d . . .
H20# H -0.1719 -0.065 -0.1663 0.053 Uiso 1 1 calc R . .
C21# C -0.1531(3) -0.16714(15) -0.21324(18) 0.0342(7) Uani 1 1 d . . .
H21# H -0.0904 -0.1821 -0.1608 0.041 Uiso 1 1 calc R . .
C22# C -0.2740(2) -0.36273(13) -0.33847(17) 0.0188(6) Uani 1 1 d . . .
C23# C -0.2990(3) -0.36163(14) -0.44181(17) 0.0241(6) Uani 1 1 d . . .
H23# H -0.2364 -0.3356 -0.4816 0.029 Uiso 1 1 calc R . .
C24# C -0.4157(3) -0.39889(15) -0.48477(19) 0.0299(7) Uani 1 1 d . . .
H24# H -0.4324 -0.3974 -0.5535 0.036 Uiso 1 1 calc R . .
C25# C -0.5089(3) -0.43864(15) -0.4267(2) 0.0339(7) Uani 1 1 d . . .
H25# H -0.5882 -0.4636 -0.4561 0.041 Uiso 1 1 calc R . .
C26# C -0.4832(3) -0.44098(16) -0.3247(2) 0.0347(7) Uani 1 1 d . . .
H26# H -0.5446 -0.4683 -0.2856 0.042 Uiso 1 1 calc R . .
C27# C -0.3673(3) -0.40326(14) -0.28047(19) 0.0266(6) Uani 1 1 d . . .
H27# H -0.3514 -0.4049 -0.2117 0.032 Uiso 1 1 calc R . .

loop_
_atom_site_aniso_label
_atom_site_aniso_U_11
_atom_site_aniso_U_22
_atom_site_aniso_U_33
_atom_site_aniso_U_23
_atom_site_aniso_U_13
_atom_site_aniso_U_12
S 0.0292(4) 0.0274(4) 0.0193(3) -0.0007(3) 0.0034(3) 0.0005(3)
P 0.0184(3) 0.0212(4) 0.0200(3) 0.0004(3) 0.0021(3) 0.0018(3)
N 0.0181(11) 0.0256(12) 0.0207(11) -0.0011(10) 0.0010(9) 0.0044(10)
C1 0.0162(12) 0.0206(14) 0.0202(13) 0.0004(11) 0.0003(10) 0.0035(11)
C2 0.0183(13) 0.0217(14) 0.0341(15) -0.0003(13) 0.0026(11) 0.0022(12)
C3 0.0243(14) 0.0379(18) 0.0343(15) -0.0037(14) -0.0038(11) 0.0095(13)
C4 0.0116(12) 0.0236(15) 0.0239(14) 0.0026(12) 0.0012(10) 0.0019(11)
C5 0.0192(14) 0.0312(17) 0.0260(14) 0.0003(13) 0.0036(11) 0.0011(12)
C6 0.0229(15) 0.0248(16) 0.0415(17) -0.0084(13) 0.0071(12) -0.0005(12)
C7 0.0229(16) 0.0183(16) 0.055(2) 0.0078(15) 0.0122(13) 0.0008(12)
C8 0.0204(14) 0.0341(18) 0.0320(15) 0.0118(14) 0.0042(11) 0.0027(12)
C9 0.0211(14) 0.0226(16) 0.0295(15) -0.0009(12) -0.0004(11) -0.0011(11)
C10 0.0135(12) 0.0220(15) 0.0284(14) 0.0027(12) -0.0004(10) 0.0060(11)
C11 0.0252(15) 0.0257(17) 0.0395(16) 0.0100(13) 0.0055(12) 0.0065(12)
C12 0.0336(16) 0.051(2) 0.0280(16) 0.0096(14) 0.0115(12) 0.0142(15)
C13 0.0422(19) 0.041(2) 0.0250(16) -0.0043(14) -0.0054(13) 0.0163(16)
C14 0.0342(17) 0.0300(18) 0.0391(17) -0.0037(14) -0.0072(13) 0.0017(13)
C15 0.0228(14) 0.0266(17) 0.0266(15) 0.0046(13) 0.0014(11) -0.0021(12)
C16 0.0170(13) 0.0201(15) 0.0256(14) 0.0049(12) 0.0062(11) 0.0027(11)
C17 0.0305(15) 0.0251(17) 0.0280(15) 0.0043(12) 0.0031(12) 0.0014(12)
C18 0.0324(17) 0.0234(17) 0.0318(15) -0.0036(13) 0.0012(12) -0.0002(13)
C20 0.053(2) 0.0237(18) 0.0324(17) 0.0105(13) 0.0019(14) 0.0002(15)
C19 0.0406(17) 0.0174(16) 0.0440(18) -0.0006(14) 0.0064(14) -0.0038(13)
C21 0.0340(16) 0.0296(18) 0.0290(15) 0.0026(13) -0.0044(12) -0.0018(13)
C22 0.0148(12) 0.0195(15) 0.0251(14) 0.0032(11) 0.0023(10) -0.0027(10)
C23 0.0188(13) 0.0244(16) 0.0291(15) 0.0024(12) 0.0038(11) 0.0009(11)
C24 0.0244(14) 0.0298(17) 0.0277(14) 0.0094(13) 0.0002(11) -0.0036(13)
C25 0.0189(14) 0.0313(17) 0.0432(18) 0.0123(14) -0.0023(12) 0.0027(12)
C26 0.0234(15) 0.0260(17) 0.0465(17) 0.0020(14) 0.0084(12) 0.0063(12)
C27 0.0218(14) 0.0260(16) 0.0238(14) 0.0022(12) 0.0028(11) 0.0025(12)
S# 0.0359(4) 0.0300(4) 0.0197(3) 0.0015(3) 0.0006(3) 0.0036(3)
P# 0.0225(4) 0.0227(4) 0.0206(3) 0.0008(3) 0.0023(3) -0.0004(3)
N# 0.0289(13) 0.0272(14) 0.0252(12) 0.0045(11) -0.0034(11) -0.0050(10)
C1# 0.0227(13) 0.0237(16) 0.0215(13) 0.0029(12) -0.0013(10) -0.0012(11)
C2# 0.0251(14) 0.0254(16) 0.0285(15) -0.0013(12) 0.0019(11) -0.0024(12)
C3# 0.0494(19) 0.0357(19) 0.0310(16) -0.0005(13) -0.0063(13) -0.0157(15)
C4# 0.0145(13) 0.0215(15) 0.0276(14) 0.0022(12) 0.0016(10) -0.0007(11)
C5# 0.0230(15) 0.0287(17) 0.0293(14) -0.0037(13) 0.0057(11) -0.0026(12)
C6# 0.0227(15) 0.0234(16) 0.0424(17) 0.0014(13) 0.0064(12) -0.0004(12)
C7# 0.0231(15) 0.0244(16) 0.0498(18) -0.0124(15) 0.0053(13) -0.0015(12)
C8# 0.0248(15) 0.0355(19) 0.0329(16) -0.0116(14) 0.0041(12) -0.0011(13)
C9# 0.0221(14) 0.0305(17) 0.0314(15) -0.0016(13) 0.0014(11) -0.0028(12)
C10# 0.0183(13) 0.0259(16) 0.0257(14) -0.0026(12) -0.0030(11) -0.0052(11)
C11# 0.0285(15) 0.0244(16) 0.0347(16) -0.0006(13) 0.0026(12) -0.0014(13)
C12# 0.0262(15) 0.0369(19) 0.0388(17) -0.0103(14) 0.0082(12) 0.0004(13)
C13# 0.0334(17) 0.056(2) 0.0280(16) 0.0080(15) 0.0021(13) -0.0044(16)
C14# 0.0338(17) 0.0379(19) 0.0394(17) 0.0114(14) -0.0045(13) 0.0029(14)
C15# 0.0254(15) 0.0318(17) 0.0309(15) -0.0040(14) 0.0009(12) 0.0006(13)
C16# 0.0247(14) 0.0228(16) 0.0228(14) 0.0010(12) 0.0066(11) 0.0009(11)
C17# 0.0324(16) 0.0246(18) 0.0468(18) 0.0010(14) -0.0058(14) -0.0010(13)
C18# 0.0290(17) 0.0239(18) 0.063(2) 0.0153(16) -0.0059(14) 0.0018(14)
C19# 0.0389(18) 0.0189(17) 0.054(2) 0.0057(15) 0.0223(15) 0.0027(14)
C20# 0.075(2) 0.0234(18) 0.0366(18) -0.0039(14) 0.0196(17) -0.0010(17)
C21# 0.0558(19) 0.0296(18) 0.0173(14) -0.0011(13) 0.0046(13) 0.0040(15)
C22# 0.0176(13) 0.0175(14) 0.0215(13) 0.0008(11) 0.0021(10) 0.0045(10)
C23# 0.0222(14) 0.0229(16) 0.0275(15) 0.0029(12) 0.0058(11) 0.0009(12)
C24# 0.0271(15) 0.0373(18) 0.0247(14) 0.0005(13) -0.0053(12) 0.0040(13)
C25# 0.0224(15) 0.0352(19) 0.0442(18) -0.0052(14) 0.0011(13) -0.0080(13)
C26# 0.0234(15) 0.0401(19) 0.0410(17) 0.0011(15) 0.0078(13) -0.0103(14)
C27# 0.0245(15) 0.0271(16) 0.0284(14) 0.0031(12) 0.0049(11) 0.0021(12)

loop_
_atom_type_symbol
_atom_type_description
_atom_type_scat_dispersion_real
_atom_type_scat_dispersion_imag
_atom_type_scat_source
C C 0.0033 0.0016 'International Tables Vol C Tables 4.2.6.8 and 6.1.1.4'
H H 0 0 'International Tables Vol C Tables 4.2.6.8 and 6.1.1.4'
N N 0.0061 0.0033 'International Tables Vol C Tables 4.2.6.8 and 6.1.1.4'
P P 0.1023 0.0942 'International Tables Vol C Tables 4.2.6.8 and 6.1.1.4'
S S 0.1246 0.1234 'International Tables Vol C Tables 4.2.6.8 and 6.1.1.4'

loop_
_geom_angle_atom_site_label_1
_geom_angle_atom_site_label_2
_geom_angle_atom_site_label_3
_geom_angle
_geom_angle_site_symmetry_1
_geom_angle_site_symmetry_3
_geom_angle_publ_flag
C22 P C16 105.74(11) . . ?
C22 P C1 106.92(11) . . ?
C16 P C1 105.03(11) . . ?
C22 P S 112.99(9) . . ?
C16 P S 112.85(8) . . ?
C1 P S 112.69(8) . . ?
C1 N C2 114.82(18) . . ?
C1 N H1N 106.9(15) . . ?
C2 N H1N 108.0(14) . . ?
N C1 C4 118.2(2) . . ?
N C1 P 103.90(14) . . ?
C4 C1 P 113.10(16) . . ?
N C1 H1 107 . . ?
C4 C1 H1 107 . . ?
P C1 H1 107 . . ?
N C2 C3 107.41(18) . . ?
N C2 C10 111.00(19) . . ?
C3 C2 C10 110.9(2) . . ?
N C2 H2 109.2 . . ?
C3 C2 H2 109.2 . . ?
C10 C2 H2 109.2 . . ?
C2 C3 H3B 109.5 . . ?
C2 C3 H3A 109.5 . . ?
H3B C3 H3A 109.5 . . ?
C2 C3 H3C 109.5 . . ?
H3B C3 H3C 109.5 . . ?
H3A C3 H3C 109.5 . . ?
C9 C4 C5 118.7(2) . . ?
C9 C4 C1 119.6(2) . . ?
C5 C4 C1 121.7(2) . . ?
C6 C5 C4 120.5(2) . . ?
C6 C5 H5 119.8 . . ?
C4 C5 H5 119.8 . . ?
C7 C6 C5 120.4(3) . . ?
C7 C6 H6 119.8 . . ?
C5 C6 H6 119.8 . . ?
C6 C7 C8 119.4(3) . . ?
C6 C7 H7 120.3 . . ?
C8 C7 H7 120.3 . . ?
C9 C8 C7 120.2(2) . . ?
C9 C8 H8 119.9 . . ?
C7 C8 H8 119.9 . . ?
C8 C9 C4 120.7(2) . . ?
C8 C9 H9 119.6 . . ?
C4 C9 H9 119.6 . . ?
C15 C10 C11 118.7(2) . . ?
C15 C10 C2 120.6(2) . . ?
C11 C10 C2 120.6(2) . . ?
C10 C11 C12 120.6(3) . . ?
C10 C11 H11 119.7 . . ?
C12 C11 H11 119.7 . . ?
C13 C12 C11 120.1(2) . . ?
C13 C12 H12 119.9 . . ?
C11 C12 H12 119.9 . . ?
C12 C13 C14 119.7(3) . . ?
C12 C13 H13 120.2 . . ?
C14 C13 H13 120.2 . . ?
C13 C14 C15 120.1(3) . . ?
C13 C14 H14 120 . . ?
C15 C14 H14 120 . . ?
C10 C15 C14 120.7(2) . . ?
C10 C15 H15 119.6 . . ?
C14 C15 H15 119.6 . . ?
C21 C16 C17 118.5(2) . . ?
C21 C16 P 119.27(19) . . ?
C17 C16 P 122.23(18) . . ?
C18 C17 C16 121.2(2) . . ?
C18 C17 H17 119.4 . . ?
C16 C17 H17 119.4 . . ?
C19 C18 C17 119.6(3) . . ?
C19 C18 H18 120.2 . . ?
C17 C18 H18 120.2 . . ?
C19 C20 C21 119.8(3) . . ?
C19 C20 H20 120.1 . . ?
C21 C20 H20 120.1 . . ?
C18 C19 C20 120.5(3) . . ?
C18 C19 H19 119.7 . . ?
C20 C19 H19 119.7 . . ?
C16 C21 C20 120.4(2) . . ?
C16 C21 H21 119.8 . . ?
C20 C21 H21 119.8 . . ?
C27 C22 C23 119.1(2) . . ?
C27 C22 P 118.80(18) . . ?
C23 C22 P 122.04(18) . . ?
C24 C23 C22 119.9(2) . . ?
C24 C23 H23 120.1 . . ?
C22 C23 H23 120.1 . . ?
C25 C24 C23 120.5(2) . . ?
C25 C24 H24 119.8 . . ?
C23 C24 H24 119.8 . . ?
C24 C25 C26 120.2(2) . . ?
C24 C25 H25 119.9 . . ?
C26 C25 H25 119.9 . . ?
C25 C26 C27 120.2(2) . . ?
C25 C26 H26 119.9 . . ?
C27 C26 H26 119.9 . . ?
C26 C27 C22 120.1(2) . . ?
C26 C27 H27 120 . . ?
C22 C27 H27 120 . . ?
C22# P# C16# 105.40(11) . . ?
C22# P# C1# 107.86(10) . . ?
C16# P# C1# 106.66(11) . . ?
C22# P# S# 113.66(8) . . ?
C16# P# S# 111.68(8) . . ?
C1# P# S# 111.17(8) . . ?
C1# N# C2# 117.7(2) . . ?
C1# N# H2N 106.1(19) . . ?
C2# N# H2N 110(2) . . ?
N# C1# C4# 109.9(2) . . ?
N# C1# P# 111.32(16) . . ?
C4# C1# P# 111.69(17) . . ?
N# C1# H1# 107.9 . . ?
C4# C1# H1# 107.9 . . ?
P# C1# H1# 107.9 . . ?
N# C2# C10# 110.4(2) . . ?
N# C2# C3# 107.2(2) . . ?
C10# C2# C3# 109.7(2) . . ?
N# C2# H2# 109.9 . . ?
C10# C2# H2# 109.9 . . ?
C3# C2# H2# 109.9 . . ?
C2# C3# H3A# 109.5 . . ?
C2# C3# H3B# 109.5 . . ?
H3A# C3# H3B# 109.5 . . ?
C2# C3# H3C# 109.5 . . ?
H3A# C3# H3C# 109.5 . . ?
H3B# C3# H3C# 109.5 . . ?
C9# C4# C5# 119.4(2) . . ?
C9# C4# C1# 119.8(2) . . ?
C5# C4# C1# 120.8(2) . . ?
C4# C5# C6# 120.3(2) . . ?
C4# C5# H5# 119.9 . . ?
C6# C5# H5# 119.9 . . ?
C7# C6# C5# 119.8(3) . . ?
C7# C6# H6# 120.1 . . ?
C5# C6# H6# 120.1 . . ?
C6# C7# C8# 120.3(3) . . ?
C6# C7# H7# 119.8 . . ?
C8# C7# H7# 119.8 . . ?
C7# C8# C9# 119.8(2) . . ?
C7# C8# H8# 120.1 . . ?
C9# C8# H8# 120.1 . . ?
C4# C9# C8# 120.4(3) . . ?
C4# C9# H9# 119.8 . . ?
C8# C9# H9# 119.8 . . ?
C15# C10# C11# 119.3(2) . . ?
C15# C10# C2# 119.2(2) . . ?
C11# C10# C2# 121.3(2) . . ?
C10# C11# C12# 120.3(3) . . ?
C10# C11# H11# 119.8 . . ?
C12# C11# H11# 119.8 . . ?
C13# C12# C11# 119.6(2) . . ?
C13# C12# H12# 120.2 . . ?
C11# C12# H12# 120.2 . . ?
C14# C13# C12# 120.3(3) . . ?
C14# C13# H13# 119.9 . . ?
C12# C13# H13# 119.9 . . ?
C13# C14# C15# 119.3(3) . . ?
C13# C14# H14# 120.4 . . ?
C15# C14# H14# 120.4 . . ?
C10# C15# C14# 121.1(2) . . ?
C10# C15# H15# 119.5 . . ?
C14# C15# H15# 119.5 . . ?
C21# C16# C17# 118.6(2) . . ?
C21# C16# P# 119.1(2) . . ?
C17# C16# P# 122.3(2) . . ?
C18# C17# C16# 120.1(3) . . ?
C18# C17# H17# 119.9 . . ?
C16# C17# H17# 119.9 . . ?
C19# C18# C17# 120.4(3) . . ?
C19# C18# H18# 119.8 . . ?
C17# C18# H18# 119.8 . . ?
C18# C19# C20# 119.6(3) . . ?
C18# C19# H19# 120.2 . . ?
C20# C19# H19# 120.2 . . ?
C21# C20# C19# 120.1(3) . . ?
C21# C20# H20# 120 . . ?
C19# C20# H20# 120 . . ?
C20# C21# C16# 121.0(3) . . ?
C20# C21# H21# 119.5 . . ?
C16# C21# H21# 119.5 . . ?
C27# C22# C23# 119.0(2) . . ?
C27# C22# P# 119.54(18) . . ?
C23# C22# P# 121.41(18) . . ?
C24# C23# C22# 120.2(2) . . ?
C24# C23# H23# 119.9 . . ?
C22# C23# H23# 119.9 . . ?
C23# C24# C25# 120.6(2) . . ?
C23# C24# H24# 119.7 . . ?
C25# C24# H24# 119.7 . . ?
C26# C25# C24# 119.5(3) . . ?
C26# C25# H25# 120.3 . . ?
C24# C25# H25# 120.3 . . ?
C27# C26# C25# 120.5(2) . . ?
C27# C26# H26# 119.7 . . ?
C25# C26# H26# 119.7 . . ?
C26# C27# C22# 120.2(2) . . ?
C26# C27# H27# 119.9 . . ?
C22# C27# H27# 119.9 . . ?

loop_
_geom_bond_atom_site_label_1
_geom_bond_atom_site_label_2
_geom_bond_distance
_geom_bond_site_symmetry_2
_geom_bond_publ_flag
S P 1.9651(8) . ?
P C22 1.810(3) . ?
P C16 1.822(3) . ?
P C1 1.856(2) . ?
N C1 1.463(3) . ?
N C2 1.471(3) . ?
N H1N 0.93(2) . ?
C1 C4 1.520(3) . ?
C1 H1 0.98 . ?
C2 C3 1.516(3) . ?
C2 C10 1.521(3) . ?
C2 H2 0.98 . ?
C3 H3B 0.96 . ?
C3 H3A 0.96 . ?
C3 H3C 0.96 . ?
C4 C9 1.386(3) . ?
C4 C5 1.393(3) . ?
C5 C6 1.387(4) . ?
C5 H5 0.93 . ?
C6 C7 1.380(3) . ?
C6 H6 0.93 . ?
C7 C8 1.388(4) . ?
C7 H7 0.93 . ?
C8 C9 1.386(4) . ?
C8 H8 0.93 . ?
C9 H9 0.93 . ?
C10 C15 1.384(3) . ?
C10 C11 1.384(3) . ?
C11 C12 1.397(4) . ?
C11 H11 0.93 . ?
C12 C13 1.370(4) . ?
C12 H12 0.93 . ?
C13 C14 1.385(4) . ?
C13 H13 0.93 . ?
C14 C15 1.389(3) . ?
C14 H14 0.93 . ?
C15 H15 0.93 . ?
C16 C21 1.388(3) . ?
C16 C17 1.393(3) . ?
C17 C18 1.381(4) . ?
C17 H17 0.93 . ?
C18 C19 1.375(4) . ?
C18 H18 0.93 . ?
C20 C19 1.379(4) . ?
C20 C21 1.393(4) . ?
C20 H20 0.93 . ?
C19 H19 0.93 . ?
C21 H21 0.93 . ?
C22 C27 1.392(3) . ?
C22 C23 1.400(3) . ?
C23 C24 1.381(3) . ?
C23 H23 0.93 . ?
C24 C25 1.373(4) . ?
C24 H24 0.93 . ?
C25 C26 1.378(3) . ?
C25 H25 0.93 . ?
C26 C27 1.384(3) . ?
C26 H26 0.93 . ?
C27 H27 0.93 . ?
S# P# 1.9642(9) . ?
P# C22# 1.817(3) . ?
P# C16# 1.835(3) . ?
P# C1# 1.893(2) . ?
N# C1# 1.452(3) . ?
N# C2# 1.467(3) . ?
N# H2N 0.79(2) . ?
C1# C4# 1.521(3) . ?
C1# H1# 0.98 . ?
C2# C10# 1.534(3) . ?
C2# C3# 1.534(3) . ?
C2# H2# 0.98 . ?
C3# H3A# 0.96 . ?
C3# H3B# 0.96 . ?
C3# H3C# 0.96 . ?
C4# C9# 1.381(3) . ?
C4# C5# 1.388(3) . ?
C5# C6# 1.390(4) . ?
C5# H5# 0.93 . ?
C6# C7# 1.375(4) . ?
C6# H6# 0.93 . ?
C7# C8# 1.380(4) . ?
C7# H7# 0.93 . ?
C8# C9# 1.390(4) . ?
C8# H8# 0.93 . ?
C9# H9# 0.93 . ?
C10# C15# 1.370(4) . ?
C10# C11# 1.379(3) . ?
C11# C12# 1.388(3) . ?
C11# H11# 0.93 . ?
C12# C13# 1.385(4) . ?
C12# H12# 0.93 . ?
C13# C14# 1.374(4) . ?
C13# H13# 0.93 . ?
C14# C15# 1.391(3) . ?
C14# H14# 0.93 . ?
C15# H15# 0.93 . ?
C16# C21# 1.384(3) . ?
C16# C17# 1.393(4) . ?
C17# C18# 1.384(4) . ?
C17# H17# 0.93 . ?
C18# C19# 1.379(4) . ?
C18# H18# 0.93 . ?
C19# C20# 1.379(4) . ?
C19# H19# 0.93 . ?
C20# C21# 1.377(4) . ?
C20# H20# 0.93 . ?
C21# H21# 0.93 . ?
C22# C27# 1.393(3) . ?
C22# C23# 1.397(3) . ?
C23# C24# 1.372(3) . ?
C23# H23# 0.93 . ?
C24# C25# 1.385(4) . ?
C24# H24# 0.93 . ?
C25# C26# 1.381(3) . ?
C25# H25# 0.93 . ?
C26# C27# 1.377(4) . ?
C26# H26# 0.93 . ?
C27# H27# 0.93 . ?

loop_
_geom_torsion_atom_site_label_1
_geom_torsion_atom_site_label_2
_geom_torsion_atom_site_label_3
_geom_torsion_atom_site_label_4
_geom_torsion
_geom_torsion_site_symmetry_1
_geom_torsion_site_symmetry_2
_geom_torsion_site_symmetry_3
_geom_torsion_site_symmetry_4
_geom_torsion_publ_flag
H1 C1 P S 163.3 . . . . ?
C1 P S H1N -20.1(6) . . . . ?
P S H1N C1 17.8(5) . . . . ?
S H1N C1 H1 -131.4 . . . . ?
H1# C1# P# S# -156.6 . . . . ?
C1# P# S# H2N 16.9(6) . . . . ?
P# S# H2N C1# -16.3(6) . . . . ?
S# H2N C1# H1# 130.5 . . . . ?

loop_
_cod_related_entry_id
_cod_related_entry_database
_cod_related_entry_code
1 ChemSpider 21189644
